data_4079231
loop_
_publ_author_name
'Gendron, Fr\'ed\'eric'
'Burgun, Alexandre'
'Skelton, Brian W.'
'White, Allan H.'
'Roisnel, Thierry'
'Bruce, Michael I.'
'Halet, Jean-Fran\,cois'
'Lapinte, Claude'
'Costuas, Karine'

_publ_section_title
;
 Iron and Ruthenium \s-Polyynyls of the General Formula
 [{M(dppe)Cp*}--(C\\tb C)n--R]0/+(M = Fe, Ru): An Experimental and
 Theoretical Investigation
;
_journal_issue 19
_journal_name_full Organometallics
_journal_page_first 6796
_journal_paper_doi 10.1021/om300584u
_journal_volume 31
_journal_year 2012
_chemical_compound_source 'synthesis as described'
_chemical_formula_moiety 'C46 H44 Fe P2'
_chemical_formula_sum 'C46 H44 Fe P2'
_chemical_formula_weight 714.6
_chemical_name_systematic
;
 ?
;
_space_group_IT_number 14
_symmetry_cell_setting monoclinic
_symmetry_Int_Tables_number 14
_symmetry_space_group_name_Hall '-P 2ybc'
_symmetry_space_group_name_H-M 'P 1 21/c 1'
_atom_sites_solution_hydrogens geom
_atom_sites_solution_primary direct
_atom_sites_solution_secondary difmap
_audit_conform_dict_location ftp://ftp.iucr.org/pub/cif_core.dic
_audit_conform_dict_name cif_core.dic
_audit_conform_dict_version 2.4
_audit_creation_date 2012-08-30T15:06:00-00:00
_audit_creation_method 'WinGX routine CIF_UPDATE'
_cell_angle_alpha 90
_cell_angle_beta 107.5780(10)
_cell_angle_gamma 90
_cell_formula_units_Z 4
_cell_length_a 10.6050(3)
_cell_length_b 35.2980(11)
_cell_length_c 10.3375(4)
_cell_measurement_reflns_used 7945
_cell_measurement_temperature 100(2)
_cell_measurement_theta_max 27.45
_cell_measurement_theta_min 2.31
_cell_measurement_wavelength 0.71073
_cell_volume 3689.0(2)
_computing_cell_refinement 'Bruker SMART'
_computing_data_collection 'Bruker SAINT'
_computing_data_reduction 'Bruker SAINT'
_computing_molecular_graphics 'Ortep-3 for Windows (Farrugia, 1997)'
_computing_publication_material
;
           WinGX publication routines (Farrugia, 1999),
           CRYSCAL (T. Roisnel, local program)
;
_computing_structure_refinement 'SHELXL-97 (Sheldrick, 1997)'
_computing_structure_solution 'SIR97 (Altomare et al., 1999)'
_diffrn_ambient_temperature 100(2)
_diffrn_detector 'CCD plate'
_diffrn_measured_fraction_theta_full 0.992
_diffrn_measured_fraction_theta_max 0.992
_diffrn_measurement_device_type 'APEXII, Bruker-AXS'
_diffrn_measurement_method 'CCD rotation images, thin slices'
_diffrn_radiation_monochromator graphite
_diffrn_radiation_probe x-ray
_diffrn_radiation_type MoK\a
_diffrn_radiation_wavelength 0.71073
_diffrn_reflns_av_R_equivalents 0.032
_diffrn_reflns_av_unetI/netI 0.0217
_diffrn_reflns_limit_h_max 13
_diffrn_reflns_limit_h_min -13
_diffrn_reflns_limit_k_max 45
_diffrn_reflns_limit_k_min -45
_diffrn_reflns_limit_l_max 6
_diffrn_reflns_limit_l_min -13
_diffrn_reflns_number 54427
_diffrn_reflns_theta_full 27.47
_diffrn_reflns_theta_max 27.47
_diffrn_reflns_theta_min 3.46
_exptl_absorpt_coefficient_mu 0.528
_exptl_absorpt_correction_T_max 0.881
_exptl_absorpt_correction_T_min 0.739
_exptl_absorpt_correction_type multi-scan
_exptl_absorpt_process_details
;
  [Sheldrick, G.M. (2002). SADABS Bruker AXS Inc., Madison, Wisconsin, USA]
;
_exptl_crystal_colour red
_exptl_crystal_density_diffrn 1.287
_exptl_crystal_density_method 'not measured'
_exptl_crystal_description prism
_exptl_crystal_F_000 1504
_exptl_crystal_size_max 0.36
_exptl_crystal_size_mid 0.27
_exptl_crystal_size_min 0.24
_refine_diff_density_max 0.421
_refine_diff_density_min -0.334
_refine_diff_density_rms 0.048
_refine_ls_extinction_method none
_refine_ls_goodness_of_fit_ref 1.046
_refine_ls_hydrogen_treatment constr
_refine_ls_matrix_type full
_refine_ls_number_parameters 447
_refine_ls_number_reflns 8379
_refine_ls_number_restraints 0
_refine_ls_restrained_S_all 1.046
_refine_ls_R_factor_all 0.0334
_refine_ls_R_factor_gt 0.0293
_refine_ls_shift/su_max 0.003
_refine_ls_shift/su_mean 0
_refine_ls_structure_factor_coef Fsqd
_refine_ls_weighting_details 'calc w=1/[\s^2^(Fo^2^)+(0.0316P)^2^+2.2081P] where P=(Fo^2^+2Fc^2^)/3'
_refine_ls_weighting_scheme calc
_refine_ls_wR_factor_gt 0.0721
_refine_ls_wR_factor_ref 0.0744
_reflns_number_gt 7641
_reflns_number_total 8379
_reflns_threshold_expression >2sigma(I)
_cod_data_source_file om300584u_si_011.cif
_cod_data_source_block AB18
_cod_original_sg_symbol_H-M 'P 21/c'
_cod_database_code 4079231

loop_
_symmetry_equiv_pos_as_xyz
'x, y, z'
'-x, y+1/2, -z+1/2'
'-x, -y, -z'
'x, -y-1/2, z-1/2'

loop_
_atom_site_label
_atom_site_type_symbol
_atom_site_fract_x
_atom_site_fract_y
_atom_site_fract_z
_atom_site_U_iso_or_equiv
_atom_site_adp_type
_atom_site_occupancy
_atom_site_symmetry_multiplicity
_atom_site_calc_flag
_atom_site_refinement_flags
Fe1 Fe 0.744655(18) 0.907887(5) 0.830481(17) 0.01140(6) Uani 1 1 d .
P1 P 0.55008(3) 0.897178(10) 0.85361(3) 0.01295(8) Uani 1 1 d .
P2 P 0.79722(3) 0.852406(10) 0.92786(3) 0.01324(8) Uani 1 1 d .
C1 C 0.93471(13) 0.93263(4) 0.86096(13) 0.0162(3) Uani 1 1 d .
C2 C 0.87511(14) 0.94882(4) 0.95616(13) 0.0161(3) Uani 1 1 d .
C3 C 0.75558(14) 0.96678(4) 0.88025(13) 0.0159(3) Uani 1 1 d .
C4 C 0.73874(13) 0.96115(4) 0.73837(13) 0.0151(3) Uani 1 1 d .
C5 C 0.85239(13) 0.94100(4) 0.72769(13) 0.0153(3) Uani 1 1 d .
C6 C 1.07089(14) 0.91588(4) 0.89861(15) 0.0223(3) Uani 1 1 d .
H6A H 1.0806 0.9007 0.8228 0.034 Uiso 1 1 calc R
H6B H 1.0845 0.8997 0.9788 0.034 Uiso 1 1 calc R
H6C H 1.1366 0.9363 0.9189 0.034 Uiso 1 1 calc R
C7 C 0.94435(15) 0.95225(4) 1.10604(14) 0.0231(3) Uani 1 1 d .
H7A H 1.0191 0.9698 1.1211 0.035 Uiso 1 1 calc R
H7B H 0.9768 0.9273 1.143 0.035 Uiso 1 1 calc R
H7C H 0.8822 0.9619 1.1517 0.035 Uiso 1 1 calc R
C8 C 0.67127(15) 0.99288(4) 0.93390(15) 0.0213(3) Uani 1 1 d .
H8A H 0.68 0.9863 1.0283 0.032 Uiso 1 1 calc R
H8B H 0.5786 0.9903 0.8788 0.032 Uiso 1 1 calc R
H8C H 0.7002 1.0191 0.9296 0.032 Uiso 1 1 calc R
C9 C 0.62936(14) 0.97695(4) 0.62245(14) 0.0197(3) Uani 1 1 d .
H9A H 0.6564 1.0015 0.5956 0.03 Uiso 1 1 calc R
H9B H 0.5497 0.9802 0.6507 0.03 Uiso 1 1 calc R
H9C H 0.6106 0.9594 0.5454 0.03 Uiso 1 1 calc R
C10 C 0.88274(14) 0.93299(4) 0.59770(14) 0.0200(3) Uani 1 1 d .
H10A H 0.9006 0.9569 0.5581 0.03 Uiso 1 1 calc R
H10B H 0.8069 0.9204 0.534 0.03 Uiso 1 1 calc R
H10C H 0.9606 0.9165 0.6162 0.03 Uiso 1 1 calc R
C11 C 0.51904(13) 0.84580(4) 0.83510(13) 0.0161(3) Uani 1 1 d .
H11A H 0.4414 0.839 0.8645 0.019 Uiso 1 1 calc R
H11B H 0.5013 0.8381 0.7391 0.019 Uiso 1 1 calc R
C12 C 0.64342(14) 0.82581(4) 0.92451(14) 0.0182(3) Uani 1 1 d .
H12A H 0.6479 0.7999 0.8893 0.022 Uiso 1 1 calc R
H12B H 0.6378 0.8236 1.0181 0.022 Uiso 1 1 calc R
C13 C 0.51750(13) 0.90672(4) 1.01564(13) 0.0150(3) Uani 1 1 d .
C14 C 0.61554(14) 0.92279(4) 1.12268(13) 0.0172(3) Uani 1 1 d .
H14 H 0.6988 0.9288 1.1112 0.021 Uiso 1 1 calc R
C15 C 0.59367(15) 0.93024(4) 1.24675(13) 0.0206(3) Uani 1 1 d .
H15 H 0.661 0.9418 1.3182 0.025 Uiso 1 1 calc R
C16 C 0.47395(15) 0.92083(4) 1.26557(14) 0.0206(3) Uani 1 1 d .
H16 H 0.4588 0.9259 1.3499 0.025 Uiso 1 1 calc R
C17 C 0.37583(14) 0.90398(4) 1.16090(14) 0.0198(3) Uani 1 1 d .
H17 H 0.294 0.8972 1.1742 0.024 Uiso 1 1 calc R
C18 C 0.39688(14) 0.89700(4) 1.03633(14) 0.0178(3) Uani 1 1 d .
H18 H 0.3291 0.8856 0.965 0.021 Uiso 1 1 calc R
C19 C 0.40503(13) 0.91887(4) 0.73122(13) 0.0147(3) Uani 1 1 d .
C20 C 0.34343(14) 0.95044(4) 0.76636(14) 0.0180(3) Uani 1 1 d .
H20 H 0.3722 0.9595 0.8571 0.022 Uiso 1 1 calc R
C21 C 0.24039(14) 0.96893(4) 0.67070(14) 0.0213(3) Uani 1 1 d .
H21 H 0.1994 0.9904 0.6965 0.026 Uiso 1 1 calc R
C22 C 0.19773(14) 0.95595(4) 0.53764(14) 0.0210(3) Uani 1 1 d .
H22 H 0.1276 0.9685 0.4721 0.025 Uiso 1 1 calc R
C23 C 0.25807(14) 0.92463(4) 0.50118(14) 0.0203(3) Uani 1 1 d .
H23 H 0.229 0.9157 0.4102 0.024 Uiso 1 1 calc R
C24 C 0.36087(14) 0.90601(4) 0.59632(14) 0.0178(3) Uani 1 1 d .
H24 H 0.4013 0.8845 0.5699 0.021 Uiso 1 1 calc R
C25 C 0.88681(13) 0.81760(4) 0.85530(13) 0.0157(3) Uani 1 1 d .
C26 C 0.93716(14) 0.82717(4) 0.75000(14) 0.0207(3) Uani 1 1 d .
H26 H 0.9248 0.8521 0.7134 0.025 Uiso 1 1 calc R
C27 C 1.00576(16) 0.80037(5) 0.69789(15) 0.0265(3) Uani 1 1 d .
H27 H 1.0406 0.8072 0.6266 0.032 Uiso 1 1 calc R
C28 C 1.02338(15) 0.76382(5) 0.74935(15) 0.0256(3) Uani 1 1 d .
H28 H 1.0698 0.7457 0.7133 0.031 Uiso 1 1 calc R
C29 C 0.97281(15) 0.75394(4) 0.85393(15) 0.0231(3) Uani 1 1 d .
H29 H 0.984 0.7289 0.8892 0.028 Uiso 1 1 calc R
C30 C 0.90574(14) 0.78068(4) 0.90713(14) 0.0193(3) Uani 1 1 d .
H30 H 0.8724 0.7738 0.9795 0.023 Uiso 1 1 calc R
C31 C 0.89707(14) 0.84910(4) 1.10803(13) 0.0162(3) Uani 1 1 d .
C32 C 1.03433(14) 0.84357(4) 1.14470(14) 0.0192(3) Uani 1 1 d .
H32 H 1.0755 0.8394 1.0761 0.023 Uiso 1 1 calc R
C33 C 1.11110(15) 0.84407(4) 1.28051(14) 0.0227(3) Uani 1 1 d .
H33 H 1.204 0.8404 1.3039 0.027 Uiso 1 1 calc R
C34 C 1.05175(16) 0.84993(4) 1.38181(14) 0.0248(3) Uani 1 1 d .
H34 H 1.1042 0.8507 1.4742 0.03 Uiso 1 1 calc R
C35 C 0.91597(16) 0.85456(4) 1.34770(14) 0.0232(3) Uani 1 1 d .
H35 H 0.8751 0.8579 1.417 0.028 Uiso 1 1 calc R
C36 C 0.83908(15) 0.85428(4) 1.21207(14) 0.0200(3) Uani 1 1 d .
H36 H 0.7461 0.8576 1.1897 0.024 Uiso 1 1 calc R
C37 C 0.68058(13) 0.88065(4) 0.66828(13) 0.0143(3) Uani 1 1 d .
C38 C 0.64231(13) 0.86353(4) 0.55977(13) 0.0160(3) Uani 1 1 d .
C39 C 0.59944(14) 0.84243(4) 0.44322(13) 0.0168(3) Uani 1 1 d .
C40 C 0.56038(15) 0.82326(4) 0.34180(14) 0.0196(3) Uani 1 1 d .
C41 C 0.51765(15) 0.79742(4) 0.23007(13) 0.0185(3) Uani 1 1 d .
C42 C 0.39039(16) 0.79942(5) 0.13807(16) 0.0279(3) Uani 1 1 d .
H42 H 0.3314 0.8188 0.1473 0.033 Uiso 1 1 calc R
C43 C 0.34971(18) 0.77326(6) 0.03312(17) 0.0375(4) Uani 1 1 d .
H43 H 0.2633 0.7749 -0.0294 0.045 Uiso 1 1 calc R
C44 C 0.43489(19) 0.74475(5) 0.01936(17) 0.0363(4) Uani 1 1 d .
H44 H 0.4062 0.7266 -0.0515 0.044 Uiso 1 1 calc R
C45 C 0.56155(18) 0.74272(5) 0.10881(17) 0.0310(4) Uani 1 1 d .
H45 H 0.6202 0.7234 0.0987 0.037 Uiso 1 1 calc R
C46 C 0.60292(16) 0.76888(4) 0.21312(15) 0.0237(3) Uani 1 1 d .
H46 H 0.6902 0.7674 0.2738 0.028 Uiso 1 1 calc R

loop_
_atom_site_aniso_label
_atom_site_aniso_U_11
_atom_site_aniso_U_22
_atom_site_aniso_U_33
_atom_site_aniso_U_23
_atom_site_aniso_U_13
_atom_site_aniso_U_12
Fe1 0.01310(10) 0.01095(10) 0.01051(9) -0.00053(6) 0.00411(7) -0.00031(7)
P1 0.01374(16) 0.01362(17) 0.01207(14) -0.00091(12) 0.00478(12) -0.00022(13)
P2 0.01577(17) 0.01212(17) 0.01213(15) 0.00026(12) 0.00465(12) 0.00045(13)
C1 0.0151(6) 0.0152(7) 0.0180(6) 0.0012(5) 0.0044(5) -0.0028(5)
C2 0.0181(7) 0.0139(7) 0.0158(6) -0.0009(5) 0.0042(5) -0.0046(5)
C3 0.0194(7) 0.0124(6) 0.0171(6) -0.0013(5) 0.0072(5) -0.0035(5)
C4 0.0178(7) 0.0124(6) 0.0156(6) 0.0010(5) 0.0058(5) -0.0024(5)
C5 0.0166(6) 0.0135(7) 0.0168(6) 0.0005(5) 0.0065(5) -0.0029(5)
C6 0.0157(7) 0.0234(8) 0.0267(7) 0.0031(6) 0.0045(6) -0.0013(6)
C7 0.0256(8) 0.0245(8) 0.0164(6) -0.0029(5) 0.0020(6) -0.0072(6)
C8 0.0296(8) 0.0131(7) 0.0241(7) -0.0029(5) 0.0126(6) 0.0009(6)
C9 0.0194(7) 0.0193(7) 0.0201(6) 0.0056(5) 0.0056(5) 0.0016(6)
C10 0.0217(7) 0.0224(7) 0.0189(6) 0.0013(5) 0.0107(6) -0.0006(6)
C11 0.0169(6) 0.0148(7) 0.0173(6) -0.0014(5) 0.0064(5) -0.0027(5)
C12 0.0198(7) 0.0139(7) 0.0220(6) 0.0021(5) 0.0083(5) -0.0017(5)
C13 0.0180(7) 0.0147(7) 0.0135(6) 0.0015(5) 0.0063(5) 0.0034(5)
C14 0.0178(7) 0.0168(7) 0.0175(6) 0.0011(5) 0.0062(5) 0.0012(5)
C15 0.0246(7) 0.0221(8) 0.0137(6) -0.0007(5) 0.0035(5) 0.0005(6)
C16 0.0279(8) 0.0216(7) 0.0142(6) 0.0033(5) 0.0095(6) 0.0053(6)
C17 0.0197(7) 0.0230(8) 0.0195(7) 0.0053(5) 0.0102(5) 0.0033(6)
C18 0.0171(7) 0.0200(7) 0.0161(6) 0.0008(5) 0.0047(5) 0.0015(5)
C19 0.0121(6) 0.0172(7) 0.0152(6) 0.0010(5) 0.0048(5) -0.0023(5)
C20 0.0187(7) 0.0195(7) 0.0172(6) -0.0004(5) 0.0074(5) 0.0000(5)
C21 0.0213(7) 0.0200(7) 0.0246(7) 0.0029(6) 0.0099(6) 0.0046(6)
C22 0.0155(7) 0.0255(8) 0.0213(7) 0.0075(6) 0.0046(5) -0.0001(6)
C23 0.0188(7) 0.0258(8) 0.0155(6) 0.0003(5) 0.0037(5) -0.0052(6)
C24 0.0177(7) 0.0188(7) 0.0177(6) -0.0022(5) 0.0062(5) -0.0024(5)
C25 0.0160(6) 0.0152(7) 0.0142(6) -0.0023(5) 0.0018(5) 0.0016(5)
C26 0.0239(7) 0.0207(7) 0.0176(6) 0.0023(5) 0.0065(5) 0.0051(6)
C27 0.0323(8) 0.0297(9) 0.0193(7) 0.0005(6) 0.0108(6) 0.0096(7)
C28 0.0272(8) 0.0253(8) 0.0217(7) -0.0064(6) 0.0033(6) 0.0095(6)
C29 0.0237(8) 0.0151(7) 0.0261(7) -0.0015(6) 0.0009(6) 0.0037(6)
C30 0.0206(7) 0.0169(7) 0.0189(6) 0.0000(5) 0.0038(5) -0.0002(6)
C31 0.0236(7) 0.0100(6) 0.0145(6) 0.0007(5) 0.0051(5) -0.0002(5)
C32 0.0239(7) 0.0171(7) 0.0162(6) 0.0009(5) 0.0056(5) -0.0032(6)
C33 0.0229(7) 0.0210(8) 0.0203(7) 0.0027(6) 0.0008(6) -0.0055(6)
C34 0.0371(9) 0.0202(8) 0.0137(6) 0.0007(5) 0.0025(6) -0.0094(6)
C35 0.0383(9) 0.0164(7) 0.0170(6) -0.0004(5) 0.0114(6) -0.0018(6)
C36 0.0279(8) 0.0149(7) 0.0183(6) 0.0014(5) 0.0088(6) 0.0028(6)
C37 0.0146(6) 0.0135(6) 0.0160(6) 0.0023(5) 0.0066(5) 0.0009(5)
C38 0.0185(7) 0.0146(7) 0.0159(6) 0.0013(5) 0.0066(5) 0.0000(5)
C39 0.0195(7) 0.0160(7) 0.0151(6) 0.0018(5) 0.0057(5) 0.0001(5)
C40 0.0250(7) 0.0179(7) 0.0166(6) 0.0008(5) 0.0073(5) -0.0006(6)
C41 0.0260(7) 0.0167(7) 0.0143(6) -0.0006(5) 0.0082(5) -0.0035(6)
C42 0.0257(8) 0.0313(9) 0.0256(7) -0.0073(6) 0.0062(6) 0.0002(7)
C43 0.0317(9) 0.0476(11) 0.0280(8) -0.0138(8) 0.0009(7) -0.0091(8)
C44 0.0490(11) 0.0335(10) 0.0281(8) -0.0173(7) 0.0141(8) -0.0118(8)
C45 0.0450(10) 0.0203(8) 0.0318(8) -0.0055(6) 0.0177(7) 0.0008(7)
C46 0.0285(8) 0.0196(8) 0.0226(7) 0.0013(6) 0.0073(6) 0.0021(6)

loop_
_atom_type_symbol
_atom_type_description
_atom_type_scat_dispersion_real
_atom_type_scat_dispersion_imag
_atom_type_scat_source
C C 0.0033 0.0016 'International Tables Vol C Tables 4.2.6.8 and 6.1.1.4'
H H 0 0 'International Tables Vol C Tables 4.2.6.8 and 6.1.1.4'
P P 0.1023 0.0942 'International Tables Vol C Tables 4.2.6.8 and 6.1.1.4'
Fe Fe 0.3463 0.8444 'International Tables Vol C Tables 4.2.6.8 and 6.1.1.4'

loop_
_geom_angle_atom_site_label_1
_geom_angle_atom_site_label_2
_geom_angle_atom_site_label_3
_geom_angle
C37 Fe1 C4 95.77(5)
C37 Fe1 C5 86.52(5)
C4 Fe1 C5 39.58(5)
C37 Fe1 C1 114.45(5)
C4 Fe1 C1 66.26(5)
C5 Fe1 C1 38.99(5)
C37 Fe1 C3 133.92(5)
C4 Fe1 C3 39.64(5)
C5 Fe1 C3 65.66(5)
C1 Fe1 C3 65.51(5)
C37 Fe1 C2 151.74(5)
C4 Fe1 C2 66.24(5)
C5 Fe1 C2 65.64(5)
C1 Fe1 C2 39.32(5)
C3 Fe1 C2 38.81(5)
C37 Fe1 P1 84.82(4)
C4 Fe1 P1 107.77(4)
C5 Fe1 P1 144.88(4)
C1 Fe1 P1 159.86(4)
C3 Fe1 P1 97.27(4)
C2 Fe1 P1 120.58(4)
C37 Fe1 P2 85.75(4)
C4 Fe1 P2 167.22(4)
C5 Fe1 P2 128.19(4)
C1 Fe1 P2 101.53(4)
C3 Fe1 P2 140.33(4)
C2 Fe1 P2 107.16(4)
P1 Fe1 P2 84.995(14)
C19 P1 C13 101.66(6)
C19 P1 C11 104.62(6)
C13 P1 C11 101.41(6)
C19 P1 Fe1 118.38(4)
C13 P1 Fe1 120.79(5)
C11 P1 Fe1 107.72(5)
C25 P2 C31 99.15(6)
C25 P2 C12 102.19(6)
C31 P2 C12 102.58(6)
C25 P2 Fe1 119.87(4)
C31 P2 Fe1 120.49(4)
C12 P2 Fe1 109.84(5)
C5 C1 C2 108.20(12)
C5 C1 C6 126.52(12)
C2 C1 C6 124.53(12)
C5 C1 Fe1 70.44(8)
C2 C1 Fe1 70.89(8)
C6 C1 Fe1 132.13(10)
C3 C2 C1 107.58(11)
C3 C2 C7 127.45(13)
C1 C2 C7 123.87(13)
C3 C2 Fe1 70.24(8)
C1 C2 Fe1 69.79(7)
C7 C2 Fe1 134.59(10)
C2 C3 C4 108.47(12)
C2 C3 C8 126.90(12)
C4 C3 C8 123.88(12)
C2 C3 Fe1 70.95(8)
C4 C3 Fe1 68.81(7)
C8 C3 Fe1 133.70(10)
C5 C4 C3 107.41(11)
C5 C4 C9 126.05(12)
C3 C4 C9 126.26(12)
C5 C4 Fe1 71.31(8)
C3 C4 Fe1 71.54(7)
C9 C4 Fe1 127.20(10)
C1 C5 C4 108.26(11)
C1 C5 C10 126.43(13)
C4 C5 C10 125.15(12)
C1 C5 Fe1 70.57(7)
C4 C5 Fe1 69.10(7)
C10 C5 Fe1 129.51(10)
C1 C6 H6A 109.5
C1 C6 H6B 109.5
H6A C6 H6B 109.5
C1 C6 H6C 109.5
H6A C6 H6C 109.5
H6B C6 H6C 109.5
C2 C7 H7A 109.5
C2 C7 H7B 109.5
H7A C7 H7B 109.5
C2 C7 H7C 109.5
H7A C7 H7C 109.5
H7B C7 H7C 109.5
C3 C8 H8A 109.5
C3 C8 H8B 109.5
H8A C8 H8B 109.5
C3 C8 H8C 109.5
H8A C8 H8C 109.5
H8B C8 H8C 109.5
C4 C9 H9A 109.5
C4 C9 H9B 109.5
H9A C9 H9B 109.5
C4 C9 H9C 109.5
H9A C9 H9C 109.5
H9B C9 H9C 109.5
C5 C10 H10A 109.5
C5 C10 H10B 109.5
H10A C10 H10B 109.5
C5 C10 H10C 109.5
H10A C10 H10C 109.5
H10B C10 H10C 109.5
C12 C11 P1 107.20(9)
C12 C11 H11A 110.3
P1 C11 H11A 110.3
C12 C11 H11B 110.3
P1 C11 H11B 110.3
H11A C11 H11B 108.5
C11 C12 P2 111.47(9)
C11 C12 H12A 109.3
P2 C12 H12A 109.3
C11 C12 H12B 109.3
P2 C12 H12B 109.3
H12A C12 H12B 108
C14 C13 C18 118.43(12)
C14 C13 P1 119.88(10)
C18 C13 P1 121.65(10)
C13 C14 C15 121.10(13)
C13 C14 H14 119.5
C15 C14 H14 119.5
C16 C15 C14 119.93(13)
C16 C15 H15 120
C14 C15 H15 120
C15 C16 C17 119.83(13)
C15 C16 H16 120.1
C17 C16 H16 120.1
C16 C17 C18 120.29(13)
C16 C17 H17 119.9
C18 C17 H17 119.9
C17 C18 C13 120.39(13)
C17 C18 H18 119.8
C13 C18 H18 119.8
C20 C19 C24 118.34(12)
C20 C19 P1 120.94(10)
C24 C19 P1 120.49(10)
C19 C20 C21 121.18(13)
C19 C20 H20 119.4
C21 C20 H20 119.4
C22 C21 C20 119.91(14)
C22 C21 H21 120
C20 C21 H21 120
C23 C22 C21 119.56(13)
C23 C22 H22 120.2
C21 C22 H22 120.2
C22 C23 C24 120.78(13)
C22 C23 H23 119.6
C24 C23 H23 119.6
C23 C24 C19 120.22(13)
C23 C24 H24 119.9
C19 C24 H24 119.9
C26 C25 C30 118.74(13)
C26 C25 P2 121.52(11)
C30 C25 P2 119.74(10)
C25 C26 C27 120.33(14)
C25 C26 H26 119.8
C27 C26 H26 119.8
C28 C27 C26 120.52(14)
C28 C27 H27 119.7
C26 C27 H27 119.7
C27 C28 C29 119.57(14)
C27 C28 H28 120.2
C29 C28 H28 120.2
C28 C29 C30 120.07(14)
C28 C29 H29 120
C30 C29 H29 120
C29 C30 C25 120.77(13)
C29 C30 H30 119.6
C25 C30 H30 119.6
C32 C31 C36 118.06(13)
C32 C31 P2 120.89(10)
C36 C31 P2 120.94(11)
C33 C32 C31 120.87(13)
C33 C32 H32 119.6
C31 C32 H32 119.6
C34 C33 C32 120.05(14)
C34 C33 H33 120
C32 C33 H33 120
C35 C34 C33 119.87(13)
C35 C34 H34 120.1
C33 C34 H34 120.1
C34 C35 C36 120.21(14)
C34 C35 H35 119.9
C36 C35 H35 119.9
C35 C36 C31 120.91(14)
C35 C36 H36 119.5
C31 C36 H36 119.5
C38 C37 Fe1 177.33(12)
C37 C38 C39 176.45(14)
C40 C39 C38 178.60(15)
C39 C40 C41 174.46(15)
C42 C41 C46 118.59(13)
C42 C41 C40 121.41(14)
C46 C41 C40 119.98(13)
C43 C42 C41 120.36(16)
C43 C42 H42 119.8
C41 C42 H42 119.8
C44 C43 C42 120.22(16)
C44 C43 H43 119.9
C42 C43 H43 119.9
C45 C44 C43 119.98(15)
C45 C44 H44 120
C43 C44 H44 120
C44 C45 C46 120.04(16)
C44 C45 H45 120
C46 C45 H45 120
C45 C46 C41 120.80(15)
C45 C46 H46 119.6
C41 C46 H46 119.6

loop_
_geom_bond_atom_site_label_1
_geom_bond_atom_site_label_2
_geom_bond_distance
Fe1 C37 1.8733(13)
Fe1 C4 2.0999(13)
Fe1 C5 2.1293(13)
Fe1 C1 2.1310(14)
Fe1 C3 2.1363(14)
Fe1 C2 2.1456(13)
Fe1 P1 2.1808(4)
Fe1 P2 2.1955(4)
P1 C19 1.8378(14)
P1 C13 1.8407(13)
P1 C11 1.8428(14)
P2 C25 1.8452(14)
P2 C31 1.8473(14)
P2 C12 1.8731(14)
C1 C5 1.4216(18)
C1 C2 1.4388(19)
C1 C6 1.499(2)
C2 C3 1.423(2)
C2 C7 1.5058(18)
C3 C4 1.4368(17)
C3 C8 1.5018(19)
C4 C5 1.4322(19)
C4 C9 1.5009(18)
C5 C10 1.5002(18)
C6 H6A 0.98
C6 H6B 0.98
C6 H6C 0.98
C7 H7A 0.98
C7 H7B 0.98
C7 H7C 0.98
C8 H8A 0.98
C8 H8B 0.98
C8 H8C 0.98
C9 H9A 0.98
C9 H9B 0.98
C9 H9C 0.98
C10 H10A 0.98
C10 H10B 0.98
C10 H10C 0.98
C11 C12 1.5347(19)
C11 H11A 0.99
C11 H11B 0.99
C12 H12A 0.99
C12 H12B 0.99
C13 C14 1.3900(19)
C13 C18 1.402(2)
C14 C15 1.3955(18)
C14 H14 0.95
C15 C16 1.382(2)
C15 H15 0.95
C16 C17 1.388(2)
C16 H16 0.95
C17 C18 1.3937(19)
C17 H17 0.95
C18 H18 0.95
C19 C20 1.394(2)
C19 C24 1.4055(18)
C20 C21 1.395(2)
C20 H20 0.95
C21 C22 1.389(2)
C21 H21 0.95
C22 C23 1.385(2)
C22 H22 0.95
C23 C24 1.393(2)
C23 H23 0.95
C24 H24 0.95
C25 C26 1.3911(19)
C25 C30 1.400(2)
C26 C27 1.397(2)
C26 H26 0.95
C27 C28 1.386(2)
C27 H27 0.95
C28 C29 1.389(2)
C28 H28 0.95
C29 C30 1.391(2)
C29 H29 0.95
C30 H30 0.95
C31 C32 1.403(2)
C31 C36 1.4028(19)
C32 C33 1.3942(19)
C32 H32 0.95
C33 C34 1.391(2)
C33 H33 0.95
C34 C35 1.385(2)
C34 H34 0.95
C35 C36 1.393(2)
C35 H35 0.95
C36 H36 0.95
C37 C38 1.2302(19)
C38 C39 1.3718(19)
C39 C40 1.211(2)
C40 C41 1.4336(19)
C41 C42 1.398(2)
C41 C46 1.400(2)
C42 C43 1.390(2)
C42 H42 0.95
C43 C44 1.388(3)
C43 H43 0.95
C44 C45 1.384(3)
C44 H44 0.95
C45 C46 1.387(2)
C45 H45 0.95
C46 H46 0.95

loop_
_geom_torsion_atom_site_label_1
_geom_torsion_atom_site_label_2
_geom_torsion_atom_site_label_3
_geom_torsion_atom_site_label_4
_geom_torsion
C37 Fe1 P1 C19 -65.64(6)
C4 Fe1 P1 C19 28.77(6)
C5 Fe1 P1 C19 10.78(8)
C1 Fe1 P1 C19 98.06(12)
C3 Fe1 P1 C19 68.03(6)
C2 Fe1 P1 C19 101.20(7)
P2 Fe1 P1 C19 -151.81(5)
C37 Fe1 P1 C13 168.25(7)
C4 Fe1 P1 C13 -97.33(6)
C5 Fe1 P1 C13 -115.33(8)
C1 Fe1 P1 C13 -28.05(13)
C3 Fe1 P1 C13 -58.08(6)
C2 Fe1 P1 C13 -24.91(7)
P2 Fe1 P1 C13 82.08(5)
C37 Fe1 P1 C11 52.64(6)
C4 Fe1 P1 C11 147.05(6)
C5 Fe1 P1 C11 129.06(8)
C1 Fe1 P1 C11 -143.66(12)
C3 Fe1 P1 C11 -173.69(6)
C2 Fe1 P1 C11 -140.52(6)
P2 Fe1 P1 C11 -33.53(5)
C37 Fe1 P2 C25 48.19(6)
C4 Fe1 P2 C25 -49.16(18)
C5 Fe1 P2 C25 -34.00(7)
C1 Fe1 P2 C25 -65.91(6)
C3 Fe1 P2 C25 -131.29(8)
C2 Fe1 P2 C25 -106.15(6)
P1 Fe1 P2 C25 133.35(5)
C37 Fe1 P2 C31 171.64(7)
C4 Fe1 P2 C31 74.29(18)
C5 Fe1 P2 C31 89.45(7)
C1 Fe1 P2 C31 57.53(7)
C3 Fe1 P2 C31 -7.84(8)
C2 Fe1 P2 C31 17.29(7)
P1 Fe1 P2 C31 -103.20(5)
C37 Fe1 P2 C12 -69.60(6)
C4 Fe1 P2 C12 -166.95(17)
C5 Fe1 P2 C12 -151.79(7)
C1 Fe1 P2 C12 176.30(6)
C3 Fe1 P2 C12 110.92(7)
C2 Fe1 P2 C12 136.06(6)
P1 Fe1 P2 C12 15.56(5)
C37 Fe1 C1 C5 48.10(9)
C4 Fe1 C1 C5 -37.35(8)
C3 Fe1 C1 C5 -80.96(8)
C2 Fe1 C1 C5 -118.28(11)
P1 Fe1 C1 C5 -114.01(11)
P2 Fe1 C1 C5 138.66(7)
C37 Fe1 C1 C2 166.38(8)
C4 Fe1 C1 C2 80.93(8)
C5 Fe1 C1 C2 118.28(11)
C3 Fe1 C1 C2 37.32(8)
P1 Fe1 C1 C2 4.27(16)
P2 Fe1 C1 C2 -103.06(7)
C37 Fe1 C1 C6 -73.92(14)
C4 Fe1 C1 C6 -159.37(15)
C5 Fe1 C1 C6 -122.02(16)
C3 Fe1 C1 C6 157.02(15)
C2 Fe1 C1 C6 119.70(16)
P1 Fe1 C1 C6 123.97(13)
P2 Fe1 C1 C6 16.64(13)
C5 C1 C2 C3 0.51(15)
C6 C1 C2 C3 171.08(13)
Fe1 C1 C2 C3 -60.36(9)
C5 C1 C2 C7 -168.30(13)
C6 C1 C2 C7 2.3(2)
Fe1 C1 C2 C7 130.83(13)
C5 C1 C2 Fe1 60.87(9)
C6 C1 C2 Fe1 -128.56(14)
C37 Fe1 C2 C3 91.40(13)
C4 Fe1 C2 C3 37.33(8)
C5 Fe1 C2 C3 80.85(8)
C1 Fe1 C2 C3 118.31(11)
P1 Fe1 C2 C3 -59.99(8)
P2 Fe1 C2 C3 -154.37(7)
C37 Fe1 C2 C1 -26.91(15)
C4 Fe1 C2 C1 -80.98(8)
C5 Fe1 C2 C1 -37.46(8)
C3 Fe1 C2 C1 -118.31(11)
P1 Fe1 C2 C1 -178.29(6)
P2 Fe1 C2 C1 87.32(7)
C37 Fe1 C2 C7 -145.01(14)
C4 Fe1 C2 C7 160.91(16)
C5 Fe1 C2 C7 -155.56(16)
C1 Fe1 C2 C7 -118.10(18)
C3 Fe1 C2 C7 123.59(18)
P1 Fe1 C2 C7 63.60(15)
P2 Fe1 C2 C7 -30.78(15)
C1 C2 C3 C4 1.30(15)
C7 C2 C3 C4 169.58(13)
Fe1 C2 C3 C4 -58.78(9)
C1 C2 C3 C8 -169.03(13)
C7 C2 C3 C8 -0.7(2)
Fe1 C2 C3 C8 130.90(14)
C1 C2 C3 Fe1 60.08(9)
C7 C2 C3 Fe1 -131.64(14)
C37 Fe1 C3 C2 -138.92(9)
C4 Fe1 C3 C2 -119.55(11)
C5 Fe1 C3 C2 -80.80(8)
C1 Fe1 C3 C2 -37.81(8)
P1 Fe1 C3 C2 131.28(7)
P2 Fe1 C3 C2 40.36(10)
C37 Fe1 C3 C4 -19.36(11)
C5 Fe1 C3 C4 38.75(8)
C1 Fe1 C3 C4 81.75(8)
C2 Fe1 C3 C4 119.55(11)
P1 Fe1 C3 C4 -109.17(7)
P2 Fe1 C3 C4 159.91(6)
C37 Fe1 C3 C8 97.81(14)
C4 Fe1 C3 C8 117.17(17)
C5 Fe1 C3 C8 155.92(15)
C1 Fe1 C3 C8 -161.08(15)
C2 Fe1 C3 C8 -123.28(17)
P1 Fe1 C3 C8 8.00(14)
P2 Fe1 C3 C8 -82.92(15)
C2 C3 C4 C5 -2.60(15)
C8 C3 C4 C5 168.09(13)
Fe1 C3 C4 C5 -62.70(9)
C2 C3 C4 C9 -176.83(13)
C8 C3 C4 C9 -6.1(2)
Fe1 C3 C4 C9 123.07(14)
C2 C3 C4 Fe1 60.10(9)
C8 C3 C4 Fe1 -129.22(13)
C37 Fe1 C4 C5 -77.41(8)
C1 Fe1 C4 C5 36.80(8)
C3 Fe1 C4 C5 116.48(11)
C2 Fe1 C4 C5 79.92(8)
P1 Fe1 C4 C5 -163.80(7)
P2 Fe1 C4 C5 18.8(2)
C37 Fe1 C4 C3 166.11(8)
C5 Fe1 C4 C3 -116.48(11)
C1 Fe1 C4 C3 -79.69(8)
C2 Fe1 C4 C3 -36.56(8)
P1 Fe1 C4 C3 79.72(8)
P2 Fe1 C4 C3 -97.66(18)
C37 Fe1 C4 C9 44.14(12)
C5 Fe1 C4 C9 121.54(15)
C1 Fe1 C4 C9 158.34(13)
C3 Fe1 C4 C9 -121.97(15)
C2 Fe1 C4 C9 -158.53(13)
P1 Fe1 C4 C9 -42.26(12)
P2 Fe1 C4 C9 140.37(14)
C2 C1 C5 C4 -2.13(15)
C6 C1 C5 C4 -172.45(13)
Fe1 C1 C5 C4 59.03(9)
C2 C1 C5 C10 173.52(13)
C6 C1 C5 C10 3.2(2)
Fe1 C1 C5 C10 -125.33(14)
C2 C1 C5 Fe1 -61.15(9)
C6 C1 C5 Fe1 128.52(14)
C3 C4 C5 C1 2.91(15)
C9 C4 C5 C1 177.15(13)
Fe1 C4 C5 C1 -59.94(9)
C3 C4 C5 C10 -172.81(13)
C9 C4 C5 C10 1.4(2)
Fe1 C4 C5 C10 124.34(13)
C3 C4 C5 Fe1 62.85(9)
C9 C4 C5 Fe1 -122.91(14)
C37 Fe1 C5 C1 -137.24(9)
C4 Fe1 C5 C1 119.36(11)
C3 Fe1 C5 C1 80.55(8)
C2 Fe1 C5 C1 37.77(8)
P1 Fe1 C5 C1 146.86(7)
P2 Fe1 C5 C1 -55.43(9)
C37 Fe1 C5 C4 103.40(8)
C1 Fe1 C5 C4 -119.36(11)
C3 Fe1 C5 C4 -38.81(8)
C2 Fe1 C5 C4 -81.59(8)
P1 Fe1 C5 C4 27.50(11)
P2 Fe1 C5 C4 -174.79(6)
C37 Fe1 C5 C10 -15.55(13)
C4 Fe1 C5 C10 -118.95(16)
C1 Fe1 C5 C10 121.69(16)
C3 Fe1 C5 C10 -157.76(14)
C2 Fe1 C5 C10 159.46(14)
P1 Fe1 C5 C10 -91.45(13)
P2 Fe1 C5 C10 66.26(14)
C19 P1 C11 C12 174.37(9)
C13 P1 C11 C12 -80.22(10)
Fe1 P1 C11 C12 47.57(9)
P1 C11 C12 P2 -34.73(11)
C25 P2 C12 C11 -118.80(10)
C31 P2 C12 C11 138.78(10)
Fe1 P2 C12 C11 9.49(11)
C19 P1 C13 C14 -130.07(11)
C11 P1 C13 C14 122.20(11)
Fe1 P1 C13 C14 3.39(13)
C19 P1 C13 C18 52.14(13)
C11 P1 C13 C18 -55.59(12)
Fe1 P1 C13 C18 -174.40(9)
C18 C13 C14 C15 -2.0(2)
P1 C13 C14 C15 -179.82(11)
C13 C14 C15 C16 1.4(2)
C14 C15 C16 C17 0.0(2)
C15 C16 C17 C18 -0.9(2)
C16 C17 C18 C13 0.4(2)
C14 C13 C18 C17 1.1(2)
P1 C13 C18 C17 178.89(11)
C13 P1 C19 C20 31.16(12)
C11 P1 C19 C20 136.39(11)
Fe1 P1 C19 C20 -103.71(11)
C13 P1 C19 C24 -154.47(11)
C11 P1 C19 C24 -49.24(12)
Fe1 P1 C19 C24 70.66(12)
C24 C19 C20 C21 0.1(2)
P1 C19 C20 C21 174.57(11)
C19 C20 C21 C22 -0.1(2)
C20 C21 C22 C23 0.1(2)
C21 C22 C23 C24 0.0(2)
C22 C23 C24 C19 -0.1(2)
C20 C19 C24 C23 0.0(2)
P1 C19 C24 C23 -174.49(11)
C31 P2 C25 C26 -124.98(12)
C12 P2 C25 C26 129.92(12)
Fe1 P2 C25 C26 8.28(14)
C31 P2 C25 C30 54.67(12)
C12 P2 C25 C30 -50.43(12)
Fe1 P2 C25 C30 -172.07(9)
C30 C25 C26 C27 -0.3(2)
P2 C25 C26 C27 179.35(12)
C25 C26 C27 C28 0.7(2)
C26 C27 C28 C29 -0.3(2)
C27 C28 C29 C30 -0.4(2)
C28 C29 C30 C25 0.8(2)
C26 C25 C30 C29 -0.4(2)
P2 C25 C30 C29 179.91(11)
C25 P2 C31 C32 36.15(12)
C12 P2 C31 C32 140.93(11)
Fe1 P2 C31 C32 -96.73(11)
C25 P2 C31 C36 -147.65(12)
C12 P2 C31 C36 -42.86(13)
Fe1 P2 C31 C36 79.48(12)
C36 C31 C32 C33 -1.4(2)
P2 C31 C32 C33 174.89(11)
C31 C32 C33 C34 0.3(2)
C32 C33 C34 C35 1.2(2)
C33 C34 C35 C36 -1.5(2)
C34 C35 C36 C31 0.4(2)
C32 C31 C36 C35 1.1(2)
P2 C31 C36 C35 -175.22(11)
C46 C41 C42 C43 0.7(2)
C40 C41 C42 C43 -177.85(15)
C41 C42 C43 C44 0.4(3)
C42 C43 C44 C45 -1.2(3)
C43 C44 C45 C46 0.7(3)
C44 C45 C46 C41 0.4(2)
C42 C41 C46 C45 -1.1(2)
C40 C41 C46 C45 177.45(14)
